data_2228851
loop_
_publ_author_name
'Khaledi, Hamid'
'Mohd Ali, Hapipah'

_publ_section_title
;
 Bis{benzyl
 3-[(1<i>H</i>-indol-3-yl)methylidene]dithiocarbazato-\k^2^<i>N</i>^3^,<i>S</i>}palladium(II)
 <i>N</i>,<i>N</i>-dimethylformamide disolvate
;
_journal_coeditor_code PV2368
_journal_issue 1
_journal_name_full 'Acta Crystallographica Section E'
_journal_page_first m84
_journal_paper_doi 10.1107/S1600536810051780
_journal_volume 67
_journal_year 2011
_chemical_formula_iupac '[Pd (C17 H14 N3 S2)2], 2C3 H7 N O'
_chemical_formula_moiety 'C34 H28 N6 Pd S4, 2(C3 H7 N O)'
_chemical_formula_sum 'C40 H42 N8 O2 Pd S4'
_chemical_formula_weight 901.46
_chemical_name_systematic
;
Bis{benzyl 3-[(1<i>H</i>-indol-3-yl)methylidene]dithiocarbazato-
\k^2^<i>N</i>^3^,<i>S</i>}palladium(II)
<i>N</i>,<i>N</i>-dimethylformamide disolvate
;
_space_group_IT_number 14
_symmetry_cell_setting monoclinic
_symmetry_space_group_name_Hall '-P 2ybc'
_symmetry_space_group_name_H-M 'P 1 21/c 1'
_atom_sites_solution_hydrogens geom
_atom_sites_solution_primary direct
_atom_sites_solution_secondary difmap
_audit_creation_method SHELXL-97
_cell_angle_alpha 90.00
_cell_angle_beta 117.577(5)
_cell_angle_gamma 90.00
_cell_formula_units_Z 2
_cell_length_a 10.509(4)
_cell_length_b 20.320(7)
_cell_length_c 10.925(4)
_cell_measurement_reflns_used 3977
_cell_measurement_temperature 296(2)
_cell_measurement_theta_max 29.36
_cell_measurement_theta_min 2.33
_cell_volume 2067.9(13)
_computing_cell_refinement 'SAINT (Bruker, 2007)'
_computing_data_collection 'APEX2 (Bruker, 2007)'
_computing_data_reduction 'SAINT (Bruker, 2007)'
_computing_molecular_graphics 'XSEED (Barbour, 2001)'
_computing_publication_material 'SHELXL97 and publCIF (Westrip, 2010)'
_computing_structure_refinement 'SHELXL97 (Sheldrick, 2008)'
_computing_structure_solution 'SHELXS97 (Sheldrick, 2008)'
_diffrn_ambient_temperature 296(2)
_diffrn_measured_fraction_theta_full 0.995
_diffrn_measured_fraction_theta_max 0.995
_diffrn_measurement_device_type 'Bruker APEXII CCD'
_diffrn_measurement_method '\f and \w'
_diffrn_radiation_monochromator graphite
_diffrn_radiation_source 'fine-focus sealed tube'
_diffrn_radiation_type MoK\a
_diffrn_radiation_wavelength 0.71073
_diffrn_reflns_av_R_equivalents 0.0235
_diffrn_reflns_av_sigmaI/netI 0.0274
_diffrn_reflns_limit_h_max 12
_diffrn_reflns_limit_h_min -13
_diffrn_reflns_limit_k_max 25
_diffrn_reflns_limit_k_min -25
_diffrn_reflns_limit_l_max 13
_diffrn_reflns_limit_l_min -11
_diffrn_reflns_number 11353
_diffrn_reflns_theta_full 26.99
_diffrn_reflns_theta_max 26.99
_diffrn_reflns_theta_min 2.00
_exptl_absorpt_coefficient_mu 0.696
_exptl_absorpt_correction_T_max 0.9794
_exptl_absorpt_correction_T_min 0.8184
_exptl_absorpt_correction_type multi-scan
_exptl_absorpt_process_details '(SADABS; Sheldrick, 1996)'
_exptl_crystal_colour red
_exptl_crystal_density_diffrn 1.448
_exptl_crystal_density_method 'not measured'
_exptl_crystal_description plate
_exptl_crystal_F_000 928
_exptl_crystal_size_max 0.30
_exptl_crystal_size_mid 0.15
_exptl_crystal_size_min 0.03
_refine_diff_density_max 0.273
_refine_diff_density_min -0.306
_refine_ls_extinction_method none
_refine_ls_goodness_of_fit_ref 1.019
_refine_ls_hydrogen_treatment mixed
_refine_ls_matrix_type full
_refine_ls_number_parameters 255
_refine_ls_number_reflns 4486
_refine_ls_number_restraints 1
_refine_ls_restrained_S_all 1.019
_refine_ls_R_factor_all 0.0443
_refine_ls_R_factor_gt 0.0295
_refine_ls_shift/su_max 0.001
_refine_ls_shift/su_mean 0.000
_refine_ls_structure_factor_coef Fsqd
_refine_ls_weighting_details 'calc w=1/[\s^2^(Fo^2^)+(0.0332P)^2^+0.5126P] where P=(Fo^2^+2Fc^2^)/3'
_refine_ls_weighting_scheme calc
_refine_ls_wR_factor_gt 0.0676
_refine_ls_wR_factor_ref 0.0742
_reflns_number_gt 3411
_reflns_number_total 4486
_reflns_threshold_expression I>2\s(I)
_cod_data_source_file pv2368.cif
_cod_data_source_block I
_cod_original_cell_volume 2067.8(12)
_cod_original_sg_symbol_H-M 'P 21/c'
_cod_database_code 2228851
_cod_database_fobs_code 2228851

loop_
_symmetry_equiv_pos_as_xyz
'x, y, z'
'-x, y+1/2, -z+1/2'
'-x, -y, -z'
'x, -y-1/2, z-1/2'

loop_
_atom_site_type_symbol
_atom_site_label
_atom_site_fract_x
_atom_site_fract_y
_atom_site_fract_z
_atom_site_U_iso_or_equiv
_atom_site_adp_type
_atom_site_calc_flag
_atom_site_refinement_flags
_atom_site_occupancy
_atom_site_disorder_assembly
_atom_site_disorder_group
Pd Pd1 0.5000 0.5000 1.0000 0.03881(8) Uani d S 1 . .
S S1 0.50770(7) 0.38703(3) 1.00654(7) 0.05372(16) Uani d . 1 . .
S S2 0.60819(8) 0.29517(3) 0.86690(7) 0.05937(18) Uani d . 1 . .
N N1 0.7185(2) 0.50542(10) 0.5369(2) 0.0550(5) Uani d D 1 . .
H H1N 0.753(3) 0.4818(12) 0.496(3) 0.066 Uiso d D 1 . .
N N2 0.56951(19) 0.48716(8) 0.85694(19) 0.0422(4) Uani d . 1 . .
N N3 0.60342(19) 0.42432(8) 0.82622(19) 0.0438(4) Uani d . 1 . .
C C1 0.6788(3) 0.48235(11) 0.6292(3) 0.0517(6) Uani d . 1 . .
H H1 0.6771 0.4381 0.6505 0.062 Uiso calc R 1 . .
C C2 0.6405(2) 0.53413(10) 0.6881(2) 0.0438(5) Uani d . 1 . .
C C3 0.6598(2) 0.59335(10) 0.6243(2) 0.0434(5) Uani d . 1 . .
C C4 0.6429(3) 0.66054(11) 0.6388(3) 0.0547(6) Uani d . 1 . .
H H4 0.6111 0.6755 0.7005 0.066 Uiso calc R 1 . .
C C5 0.6739(3) 0.70436(13) 0.5604(3) 0.0667(7) Uani d . 1 . .
H H5 0.6642 0.7493 0.5703 0.080 Uiso calc R 1 . .
C C6 0.7198(3) 0.68253(13) 0.4660(3) 0.0692(8) Uani d . 1 . .
H H6 0.7388 0.7132 0.4134 0.083 Uiso calc R 1 . .
C C7 0.7374(3) 0.61730(13) 0.4495(3) 0.0595(6) Uani d . 1 . .
H H7 0.7678 0.6029 0.3865 0.071 Uiso calc R 1 . .
C C8 0.7080(2) 0.57292(11) 0.5304(2) 0.0479(5) Uani d . 1 . .
C C9 0.5902(2) 0.53485(11) 0.7881(2) 0.0449(5) Uani d . 1 . .
H H9 0.5681 0.5765 0.8081 0.054 Uiso calc R 1 . .
C C10 0.5759(2) 0.37785(10) 0.8902(2) 0.0424(5) Uani d . 1 . .
C C11 0.6598(3) 0.29661(12) 0.7301(3) 0.0587(6) Uani d . 1 . .
H H11A 0.6411 0.2533 0.6880 0.070 Uiso calc R 1 . .
H H11B 0.5969 0.3273 0.6602 0.070 Uiso calc R 1 . .
C C12 0.8120(3) 0.31475(10) 0.7668(3) 0.0514(6) Uani d . 1 . .
C C13 0.8432(3) 0.32943(13) 0.6598(3) 0.0641(7) Uani d . 1 . .
H H13 0.7699 0.3284 0.5694 0.077 Uiso calc R 1 . .
C C14 0.9801(3) 0.34555(15) 0.6844(4) 0.0792(9) Uani d . 1 . .
H H14 0.9987 0.3548 0.6108 0.095 Uiso calc R 1 . .
C C15 1.0875(3) 0.34793(16) 0.8149(4) 0.0858(10) Uani d . 1 . .
H H15 1.1798 0.3595 0.8316 0.103 Uiso calc R 1 . .
C C16 1.0600(3) 0.33329(16) 0.9226(4) 0.0884(10) Uani d . 1 . .
H H16 1.1340 0.3348 1.0126 0.106 Uiso calc R 1 . .
C C17 0.9222(3) 0.31618(14) 0.8987(3) 0.0706(7) Uani d . 1 . .
H H17 0.9050 0.3057 0.9726 0.085 Uiso calc R 1 . .
O O1 0.8241(4) 0.43495(13) 0.3888(3) 0.1248(10) Uani d . 1 . .
N N4 0.9096(2) 0.42640(11) 0.2347(2) 0.0634(6) Uani d . 1 . .
C C18 0.8601(4) 0.45922(17) 0.3077(4) 0.0946(11) Uani d . 1 . .
H H18 0.8520 0.5046 0.2964 0.113 Uiso calc R 1 . .
C C19 0.9457(3) 0.45852(16) 0.1364(3) 0.0827(9) Uani d . 1 . .
H H19A 0.9369 0.5053 0.1420 0.124 Uiso calc R 1 . .
H H19B 0.8815 0.4438 0.0448 0.124 Uiso calc R 1 . .
H H19C 1.0426 0.4477 0.1574 0.124 Uiso calc R 1 . .
C C20 0.9206(3) 0.35570(14) 0.2455(3) 0.0785(8) Uani d . 1 . .
H H20A 0.9153 0.3418 0.3269 0.118 Uiso calc R 1 . .
H H20B 1.0106 0.3420 0.2511 0.118 Uiso calc R 1 . .
H H20C 0.8432 0.3363 0.1656 0.118 Uiso calc R 1 . .

loop_
_atom_site_aniso_label
_atom_site_aniso_U_11
_atom_site_aniso_U_22
_atom_site_aniso_U_33
_atom_site_aniso_U_12
_atom_site_aniso_U_13
_atom_site_aniso_U_23
Pd1 0.04047(13) 0.04106(13) 0.04411(14) 0.00056(10) 0.02740(11) 0.00044(11)
S1 0.0737(4) 0.0436(3) 0.0685(4) -0.0004(3) 0.0537(4) 0.0015(3)
S2 0.0807(4) 0.0410(3) 0.0797(5) -0.0021(3) 0.0569(4) -0.0023(3)
N1 0.0705(13) 0.0540(12) 0.0608(13) -0.0030(10) 0.0477(11) -0.0044(10)
N2 0.0469(10) 0.0428(10) 0.0467(10) 0.0017(7) 0.0301(9) -0.0002(8)
N3 0.0503(10) 0.0407(9) 0.0511(11) 0.0002(8) 0.0325(9) -0.0031(8)
C1 0.0656(15) 0.0462(12) 0.0603(15) -0.0024(11) 0.0434(13) 0.0003(11)
C2 0.0495(12) 0.0444(12) 0.0480(13) 0.0014(10) 0.0314(11) 0.0026(10)
C3 0.0426(11) 0.0470(12) 0.0466(12) 0.0015(10) 0.0257(10) 0.0046(10)
C4 0.0573(14) 0.0507(13) 0.0664(16) 0.0053(11) 0.0374(13) 0.0056(12)
C5 0.0681(17) 0.0505(14) 0.089(2) 0.0026(12) 0.0431(16) 0.0135(14)
C6 0.0660(17) 0.0691(17) 0.082(2) -0.0025(13) 0.0426(16) 0.0267(15)
C7 0.0599(15) 0.0741(17) 0.0586(16) -0.0024(13) 0.0394(13) 0.0115(13)
C8 0.0475(12) 0.0546(13) 0.0490(13) -0.0030(10) 0.0287(11) 0.0032(11)
C9 0.0513(13) 0.0404(11) 0.0528(14) 0.0030(10) 0.0323(12) 0.0018(10)
C10 0.0432(11) 0.0430(11) 0.0487(13) -0.0026(9) 0.0278(11) -0.0040(10)
C11 0.0702(16) 0.0537(14) 0.0667(16) -0.0089(12) 0.0440(14) -0.0186(12)
C12 0.0610(15) 0.0404(11) 0.0645(16) 0.0026(10) 0.0389(14) -0.0099(11)
C13 0.0680(17) 0.0654(16) 0.0694(17) 0.0005(13) 0.0409(15) -0.0041(14)
C14 0.076(2) 0.082(2) 0.101(3) 0.0005(17) 0.059(2) 0.0081(19)
C15 0.0625(19) 0.082(2) 0.122(3) 0.0053(16) 0.050(2) 0.009(2)
C16 0.0637(19) 0.095(2) 0.089(2) 0.0093(17) 0.0210(18) -0.0057(19)
C17 0.0734(19) 0.0774(18) 0.0687(19) 0.0053(15) 0.0393(17) -0.0040(15)
O1 0.202(3) 0.120(2) 0.1058(19) 0.0498(19) 0.116(2) 0.0098(16)
N4 0.0643(13) 0.0729(14) 0.0570(13) 0.0028(11) 0.0315(12) -0.0111(11)
C18 0.136(3) 0.080(2) 0.086(2) 0.026(2) 0.067(2) -0.0029(19)
C19 0.079(2) 0.095(2) 0.083(2) -0.0068(17) 0.0451(19) -0.0070(18)
C20 0.090(2) 0.0727(19) 0.073(2) 0.0108(16) 0.0386(18) -0.0092(16)

loop_
_atom_type_symbol
_atom_type_description
_atom_type_scat_dispersion_real
_atom_type_scat_dispersion_imag
_atom_type_scat_source
C C 0.0033 0.0016 'International Tables Vol C Tables 4.2.6.8 and 6.1.1.4'
H H 0.0000 0.0000 'International Tables Vol C Tables 4.2.6.8 and 6.1.1.4'
N N 0.0061 0.0033 'International Tables Vol C Tables 4.2.6.8 and 6.1.1.4'
S S 0.1246 0.1234 'International Tables Vol C Tables 4.2.6.8 and 6.1.1.4'
Pd Pd -0.9988 1.0072 'International Tables Vol C Tables 4.2.6.8 and 6.1.1.4'
O O 0.0106 0.0060 'International Tables Vol C Tables 4.2.6.8 and 6.1.1.4'

loop_
_geom_angle_atom_site_label_1
_geom_angle_atom_site_label_2
_geom_angle_atom_site_label_3
_geom_angle_site_symmetry_1
_geom_angle_site_symmetry_3
_geom_angle
_geom_angle_publ_flag
N2 Pd1 N2 3_667 . 179.9990(10) ?
N2 Pd1 S1 3_667 . 97.17(5) ?
N2 Pd1 S1 . . 82.83(5) ?
N2 Pd1 S1 3_667 3_667 82.83(5) ?
N2 Pd1 S1 . 3_667 97.17(5) ?
S1 Pd1 S1 . 3_667 180.0 ?
C10 S1 Pd1 . . 96.04(7) ?
C10 S2 C11 . . 104.82(11) ?
C1 N1 C8 . . 109.95(19) ?
C1 N1 H1N . . 123.9(19) ?
C8 N1 H1N . . 125.9(19) ?
C9 N2 N3 . . 114.08(17) ?
C9 N2 Pd1 . . 124.40(15) ?
N3 N2 Pd1 . . 121.50(12) ?
C10 N3 N2 . . 113.06(17) ?
N1 C1 C2 . . 110.0(2) ?
N1 C1 H1 . . 125.0 ?
C2 C1 H1 . . 125.0 ?
C1 C2 C9 . . 131.1(2) ?
C1 C2 C3 . . 105.77(19) ?
C9 C2 C3 . . 123.12(19) ?
C4 C3 C8 . . 118.8(2) ?
C4 C3 C2 . . 134.7(2) ?
C8 C3 C2 . . 106.49(18) ?
C5 C4 C3 . . 118.9(2) ?
C5 C4 H4 . . 120.5 ?
C3 C4 H4 . . 120.5 ?
C4 C5 C6 . . 121.1(2) ?
C4 C5 H5 . . 119.5 ?
C6 C5 H5 . . 119.5 ?
C7 C6 C5 . . 121.4(2) ?
C7 C6 H6 . . 119.3 ?
C5 C6 H6 . . 119.3 ?
C6 C7 C8 . . 117.5(2) ?
C6 C7 H7 . . 121.2 ?
C8 C7 H7 . . 121.2 ?
N1 C8 C7 . . 129.9(2) ?
N1 C8 C3 . . 107.81(18) ?
C7 C8 C3 . . 122.3(2) ?
N2 C9 C2 . . 131.1(2) ?
N2 C9 H9 . . 114.4 ?
C2 C9 H9 . . 114.4 ?
N3 C10 S1 . . 126.36(16) ?
N3 C10 S2 . . 121.17(16) ?
S1 C10 S2 . . 112.47(12) ?
C12 C11 S2 . . 118.18(19) ?
C12 C11 H11A . . 107.8 ?
S2 C11 H11A . . 107.8 ?
C12 C11 H11B . . 107.8 ?
S2 C11 H11B . . 107.8 ?
H11A C11 H11B . . 107.1 ?
C17 C12 C13 . . 118.0(2) ?
C17 C12 C11 . . 124.2(2) ?
C13 C12 C11 . . 117.8(2) ?
C14 C13 C12 . . 121.4(3) ?
C14 C13 H13 . . 119.3 ?
C12 C13 H13 . . 119.3 ?
C15 C14 C13 . . 120.2(3) ?
C15 C14 H14 . . 119.9 ?
C13 C14 H14 . . 119.9 ?
C14 C15 C16 . . 119.6(3) ?
C14 C15 H15 . . 120.2 ?
C16 C15 H15 . . 120.2 ?
C15 C16 C17 . . 120.6(3) ?
C15 C16 H16 . . 119.7 ?
C17 C16 H16 . . 119.7 ?
C12 C17 C16 . . 120.2(3) ?
C12 C17 H17 . . 119.9 ?
C16 C17 H17 . . 119.9 ?
C18 N4 C20 . . 119.6(3) ?
C18 N4 C19 . . 122.2(3) ?
C20 N4 C19 . . 118.1(2) ?
O1 C18 N4 . . 125.4(3) ?
O1 C18 H18 . . 117.3 ?
N4 C18 H18 . . 117.3 ?
N4 C19 H19A . . 109.5 ?
N4 C19 H19B . . 109.5 ?
H19A C19 H19B . . 109.5 ?
N4 C19 H19C . . 109.5 ?
H19A C19 H19C . . 109.5 ?
H19B C19 H19C . . 109.5 ?
N4 C20 H20A . . 109.5 ?
N4 C20 H20B . . 109.5 ?
H20A C20 H20B . . 109.5 ?
N4 C20 H20C . . 109.5 ?
H20A C20 H20C . . 109.5 ?
H20B C20 H20C . . 109.5 ?

loop_
_geom_bond_atom_site_label_1
_geom_bond_atom_site_label_2
_geom_bond_site_symmetry_2
_geom_bond_distance
_geom_bond_publ_flag
Pd1 N2 3_667 2.0252(18) ?
Pd1 N2 . 2.0252(18) ?
Pd1 S1 . 2.2969(10) ?
Pd1 S1 3_667 2.2969(10) ?
S1 C10 . 1.735(2) ?
S2 C10 . 1.755(2) ?
S2 C11 . 1.810(2) ?
N1 C1 . 1.342(3) ?
N1 C8 . 1.375(3) ?
N1 H1N . 0.840(16) ?
N2 C9 . 1.305(3) ?
N2 N3 . 1.407(2) ?
N3 C10 . 1.285(3) ?
C1 C2 . 1.387(3) ?
C1 H1 . 0.9300 ?
C2 C9 . 1.417(3) ?
C2 C3 . 1.451(3) ?
C3 C4 . 1.395(3) ?
C3 C8 . 1.401(3) ?
C4 C5 . 1.375(3) ?
C4 H4 . 0.9300 ?
C5 C6 . 1.398(4) ?
C5 H5 . 0.9300 ?
C6 C7 . 1.362(4) ?
C6 H6 . 0.9300 ?
C7 C8 . 1.394(3) ?
C7 H7 . 0.9300 ?
C9 H9 . 0.9300 ?
C11 C12 . 1.505(3) ?
C11 H11A . 0.9700 ?
C11 H11B . 0.9700 ?
C12 C17 . 1.369(4) ?
C12 C13 . 1.384(3) ?
C13 C14 . 1.376(4) ?
C13 H13 . 0.9300 ?
C14 C15 . 1.349(4) ?
C14 H14 . 0.9300 ?
C15 C16 . 1.368(4) ?
C15 H15 . 0.9300 ?
C16 C17 . 1.391(4) ?
C16 H16 . 0.9300 ?
C17 H17 . 0.9300 ?
O1 C18 . 1.218(4) ?
N4 C18 . 1.317(4) ?
N4 C20 . 1.442(3) ?
N4 C19 . 1.449(4) ?
C18 H18 . 0.9300 ?
C19 H19A . 0.9600 ?
C19 H19B . 0.9600 ?
C19 H19C . 0.9600 ?
C20 H20A . 0.9600 ?
C20 H20B . 0.9600 ?
C20 H20C . 0.9600 ?

loop_
_geom_hbond_atom_site_label_D
_geom_hbond_atom_site_label_H
_geom_hbond_atom_site_label_A
_geom_hbond_site_symmetry_A
_geom_hbond_distance_DH
_geom_hbond_distance_HA
_geom_hbond_distance_DA
_geom_hbond_angle_DHA
N1 H1N O1 . 0.840(16) 1.912(17) 2.749(3) 174(3)
C1 H1 N3 . 0.93 2.40 2.869(3) 111.4
C17 H17 S2 . 0.93 2.79 3.183(3) 106.8
C20 H20A O1 . 0.96 2.36 2.747(3) 103.6
C9 H9 S1 3_667 0.93 2.60 3.279(2) 129.9
